data_2230275
loop_
_publ_author_name
'Pang, Xiang-Chuan'
'Deng, Xin-Hua'
'Sun, Yuan'

_publ_section_title
;
 <i>N</i>-(2-Chloropyrimidin-4-yl)-2-methyl-2<i>H</i>-indazol-6-amine
 methanol monosolvate
;
_journal_coeditor_code CV5083
_journal_issue 6
_journal_name_full 'Acta Crystallographica Section E'
_journal_page_first o1431
_journal_paper_doi 10.1107/S1600536811017831
_journal_volume 67
_journal_year 2011
_chemical_formula_iupac 'C12 H10 Cl N5, C H4 O'
_chemical_formula_moiety 'C12 H10 Cl N5, C H4 O'
_chemical_formula_sum 'C13 H14 Cl N5 O'
_chemical_formula_weight 291.74
_chemical_name_systematic
;
<i>N</i>-(2-Chloropyrimidin-4-yl)-2-methyl-2<i>H</i>-indazol-6-amine methanol
monosolvate
;
_space_group_IT_number 14
_symmetry_cell_setting monoclinic
_symmetry_space_group_name_Hall '-P 2ybc'
_symmetry_space_group_name_H-M 'P 1 21/c 1'
_atom_sites_solution_hydrogens geom
_atom_sites_solution_primary direct
_atom_sites_solution_secondary difmap
_audit_creation_method SHELXL-97
_cell_angle_alpha 90.00
_cell_angle_beta 106.690(8)
_cell_angle_gamma 90.00
_cell_formula_units_Z 4
_cell_length_a 6.9327(8)
_cell_length_b 17.613(2)
_cell_length_c 11.4883(16)
_cell_measurement_reflns_used 4513
_cell_measurement_temperature 113(2)
_cell_measurement_theta_max 27.9
_cell_measurement_theta_min 1.9
_cell_volume 1343.7(3)
_computing_cell_refinement 'CrystalClear (Rigaku/MSC, 2005)'
_computing_data_collection 'CrystalClear (Rigaku/MSC, 2005)'
_computing_data_reduction 'CrystalClear (Rigaku/MSC, 2005)'
_computing_molecular_graphics 'SHELXTL (Sheldrick, 2008)'
_computing_publication_material 'SHELXTL(Sheldrick, 2008)'
_computing_structure_refinement 'SHELXL97 (Sheldrick, 2008)'
_computing_structure_solution 'SHELXS97 (Sheldrick, 2008)'
_diffrn_ambient_temperature 113(2)
_diffrn_detector_area_resol_mean 14.63
_diffrn_measured_fraction_theta_full 0.997
_diffrn_measured_fraction_theta_max 0.997
_diffrn_measurement_device_type 'Rigaku Saturn CCD area-detector'
_diffrn_measurement_method '\w and \f'
_diffrn_radiation_monochromator multilayer
_diffrn_radiation_source 'rotating anode'
_diffrn_radiation_type MoK\a
_diffrn_radiation_wavelength 0.71073
_diffrn_reflns_av_R_equivalents 0.0568
_diffrn_reflns_av_sigmaI/netI 0.0330
_diffrn_reflns_limit_h_max 9
_diffrn_reflns_limit_h_min -9
_diffrn_reflns_limit_k_max 23
_diffrn_reflns_limit_k_min -23
_diffrn_reflns_limit_l_max 14
_diffrn_reflns_limit_l_min -15
_diffrn_reflns_number 13795
_diffrn_reflns_theta_full 27.87
_diffrn_reflns_theta_max 27.87
_diffrn_reflns_theta_min 2.18
_diffrn_standards_decay_% 0
_diffrn_standards_interval_count 0
_diffrn_standards_interval_time 0
_diffrn_standards_number 0
_exptl_absorpt_coefficient_mu 0.288
_exptl_absorpt_correction_T_max 0.9663
_exptl_absorpt_correction_T_min 0.9085
_exptl_absorpt_correction_type multi-scan
_exptl_absorpt_process_details '(CrystalClear; Rigaku/MSC, 2005)'
_exptl_crystal_colour Colorless
_exptl_crystal_density_diffrn 1.442
_exptl_crystal_density_method 'not measured'
_exptl_crystal_description Prism
_exptl_crystal_F_000 608
_exptl_crystal_size_max 0.34
_exptl_crystal_size_mid 0.28
_exptl_crystal_size_min 0.12
_refine_diff_density_max 0.456
_refine_diff_density_min -0.219
_refine_ls_extinction_method none
_refine_ls_goodness_of_fit_ref 1.108
_refine_ls_hydrogen_treatment mixed
_refine_ls_matrix_type full
_refine_ls_number_parameters 191
_refine_ls_number_reflns 3193
_refine_ls_number_restraints 0
_refine_ls_restrained_S_all 1.108
_refine_ls_R_factor_all 0.0414
_refine_ls_R_factor_gt 0.0388
_refine_ls_shift/su_max 0.000
_refine_ls_shift/su_mean 0.000
_refine_ls_structure_factor_coef Fsqd
_refine_ls_weighting_details 'calc w=1/[\s^2^(Fo^2^)+(0.0548P)^2^+0.3525P] where P=(Fo^2^+2Fc^2^)/3'
_refine_ls_weighting_scheme calc
_refine_ls_wR_factor_gt 0.1000
_refine_ls_wR_factor_ref 0.1017
_reflns_number_gt 2982
_reflns_number_total 3193
_reflns_threshold_expression I>2\s(I)
_cod_data_source_file cv5083.cif
_cod_data_source_block I
_cod_original_sg_symbol_H-M 'P 21/c'
_cod_database_code 2230275
_cod_database_fobs_code 2230275

loop_
_symmetry_equiv_pos_as_xyz
'x, y, z'
'-x, y+1/2, -z+1/2'
'-x, -y, -z'
'x, -y-1/2, z-1/2'

loop_
_atom_site_type_symbol
_atom_site_label
_atom_site_fract_x
_atom_site_fract_y
_atom_site_fract_z
_atom_site_U_iso_or_equiv
_atom_site_adp_type
_atom_site_calc_flag
_atom_site_refinement_flags
_atom_site_occupancy
_atom_site_symmetry_multiplicity
_atom_site_disorder_assembly
_atom_site_disorder_group
Cl Cl1 -0.00948(5) 0.910378(17) -0.00877(3) 0.02682(12) Uani d . 1 1 . .
N N1 -0.00275(16) 0.77456(6) -0.09446(10) 0.0196(2) Uani d . 1 1 . .
N N2 0.16759(15) 0.79520(6) 0.11655(9) 0.0171(2) Uani d . 1 1 . .
N N3 0.34415(16) 0.69626(6) 0.23692(9) 0.0169(2) Uani d . 1 1 . .
N N4 0.65827(16) 0.92220(6) 0.46761(9) 0.0182(2) Uani d . 1 1 . .
N N5 0.75805(16) 0.92466(6) 0.58823(9) 0.0182(2) Uani d . 1 1 . .
C C1 0.05934(19) 0.81451(7) 0.00587(11) 0.0183(2) Uani d . 1 1 . .
C C2 0.05172(19) 0.70044(7) -0.07866(11) 0.0196(3) Uani d . 1 1 . .
H H2 0.0110 0.6673 -0.1466 0.023 Uiso calc R 1 1 . .
C C3 0.16207(18) 0.67115(7) 0.02996(11) 0.0181(2) Uani d . 1 1 . .
H H3 0.1953 0.6187 0.0388 0.022 Uiso calc R 1 1 . .
C C4 0.22490(17) 0.72195(7) 0.12872(11) 0.0158(2) Uani d . 1 1 . .
C C5 0.45085(18) 0.73798(7) 0.33979(11) 0.0163(2) Uani d . 1 1 . .
C C6 0.52216(18) 0.69442(7) 0.44890(11) 0.0180(2) Uani d . 1 1 . .
H H6 0.4942 0.6416 0.4469 0.022 Uiso calc R 1 1 . .
C C7 0.62928(18) 0.72683(7) 0.55577(11) 0.0184(2) Uani d . 1 1 . .
H H7 0.6750 0.6973 0.6276 0.022 Uiso calc R 1 1 . .
C C8 0.67065(18) 0.80541(7) 0.55709(11) 0.0163(2) Uani d . 1 1 . .
C C9 0.60301(17) 0.84828(7) 0.44820(11) 0.0158(2) Uani d . 1 1 . .
C C10 0.49085(18) 0.81456(7) 0.33800(11) 0.0166(2) Uani d . 1 1 . .
H H10 0.4448 0.8435 0.2655 0.020 Uiso calc R 1 1 . .
C C11 0.76954(18) 0.85771(7) 0.64502(11) 0.0185(2) Uani d . 1 1 . .
H H11 0.8326 0.8478 0.7286 0.022 Uiso calc R 1 1 . .
C C12 0.8408(2) 0.99639(7) 0.64371(12) 0.0229(3) Uani d . 1 1 . .
H H12A 0.8857 0.9907 0.7323 0.034 Uiso calc R 1 1 . .
H H12B 0.7370 1.0358 0.6215 0.034 Uiso calc R 1 1 . .
H H12C 0.9554 1.0109 0.6147 0.034 Uiso calc R 1 1 . .
H H3A 0.369(2) 0.6491(11) 0.2405(15) 0.026(4) Uiso d . 1 1 . .
C C13 0.3829(3) 0.48388(8) 0.32210(13) 0.0322(3) Uani d . 1 1 . .
H H13A 0.5208 0.4662 0.3597 0.048 Uiso calc R 1 1 . .
H H13B 0.2942 0.4400 0.2953 0.048 Uiso calc R 1 1 . .
H H13C 0.3367 0.5132 0.3814 0.048 Uiso calc R 1 1 . .
O O1 0.37868(17) 0.53015(5) 0.22112(9) 0.0274(2) Uani d . 1 1 . .
H H1 0.372(3) 0.5011(11) 0.1665(19) 0.039(5) Uiso d . 1 1 . .

loop_
_atom_site_aniso_label
_atom_site_aniso_U_11
_atom_site_aniso_U_22
_atom_site_aniso_U_33
_atom_site_aniso_U_12
_atom_site_aniso_U_13
_atom_site_aniso_U_23
Cl1 0.0307(2) 0.01501(17) 0.02887(19) 0.00241(11) -0.00087(14) 0.00305(11)
N1 0.0193(5) 0.0211(5) 0.0176(5) 0.0000(4) 0.0040(4) 0.0018(4)
N2 0.0163(5) 0.0168(5) 0.0171(5) 0.0008(4) 0.0029(4) 0.0008(4)
N3 0.0198(5) 0.0133(5) 0.0163(5) 0.0013(4) 0.0032(4) 0.0005(4)
N4 0.0197(5) 0.0192(5) 0.0134(5) 0.0006(4) 0.0008(4) 0.0003(4)
N5 0.0189(5) 0.0195(5) 0.0136(5) 0.0005(4) 0.0007(4) -0.0001(4)
C1 0.0171(6) 0.0160(5) 0.0212(6) 0.0000(4) 0.0048(5) 0.0021(4)
C2 0.0195(6) 0.0213(6) 0.0178(6) -0.0015(5) 0.0051(5) -0.0022(4)
C3 0.0189(6) 0.0170(5) 0.0189(6) -0.0001(4) 0.0059(5) -0.0009(4)
C4 0.0142(5) 0.0174(5) 0.0169(6) -0.0011(4) 0.0063(5) 0.0009(4)
C5 0.0156(5) 0.0182(6) 0.0155(6) 0.0013(4) 0.0050(4) 0.0006(4)
C6 0.0190(6) 0.0161(5) 0.0191(6) 0.0005(4) 0.0058(5) 0.0033(4)
C7 0.0191(6) 0.0195(6) 0.0167(6) 0.0029(4) 0.0052(5) 0.0057(4)
C8 0.0152(5) 0.0200(6) 0.0140(5) 0.0022(4) 0.0044(4) 0.0028(4)
C9 0.0146(5) 0.0172(5) 0.0156(6) 0.0021(4) 0.0042(4) 0.0021(4)
C10 0.0173(6) 0.0181(5) 0.0140(6) 0.0015(4) 0.0038(4) 0.0021(4)
C11 0.0182(6) 0.0217(6) 0.0149(5) 0.0019(4) 0.0035(4) 0.0020(4)
C12 0.0260(7) 0.0199(6) 0.0191(6) -0.0017(5) 0.0004(5) -0.0024(4)
C13 0.0489(9) 0.0241(7) 0.0239(7) 0.0045(6) 0.0109(6) 0.0023(5)
O1 0.0438(6) 0.0168(5) 0.0215(5) 0.0015(4) 0.0095(4) -0.0006(4)

loop_
_atom_type_symbol
_atom_type_description
_atom_type_scat_dispersion_real
_atom_type_scat_dispersion_imag
_atom_type_scat_source
C C 0.0033 0.0016 'International Tables Vol C Tables 4.2.6.8 and 6.1.1.4'
H H 0.0000 0.0000 'International Tables Vol C Tables 4.2.6.8 and 6.1.1.4'
N N 0.0061 0.0033 'International Tables Vol C Tables 4.2.6.8 and 6.1.1.4'
O O 0.0106 0.0060 'International Tables Vol C Tables 4.2.6.8 and 6.1.1.4'
Cl Cl 0.1484 0.1585 'International Tables Vol C Tables 4.2.6.8 and 6.1.1.4'

loop_
_geom_angle_atom_site_label_1
_geom_angle_atom_site_label_2
_geom_angle_atom_site_label_3
_geom_angle_site_symmetry_1
_geom_angle_site_symmetry_3
_geom_angle
_geom_angle_publ_flag
C1 N1 C2 . . 112.94(11) ?
C1 N2 C4 . . 114.57(10) ?
C4 N3 C5 . . 129.02(10) ?
C4 N3 H3A . . 115.7(11) ?
C5 N3 H3A . . 114.9(11) ?
C9 N4 N5 . . 103.58(9) ?
C11 N5 N4 . . 114.21(10) ?
C11 N5 C12 . . 126.14(11) ?
N4 N5 C12 . . 119.65(10) ?
N1 C1 N2 . . 131.22(11) ?
N1 C1 Cl1 . . 114.91(9) ?
N2 C1 Cl1 . . 113.87(9) ?
N1 C2 C3 . . 123.22(11) ?
N1 C2 H2 . . 118.4 ?
C3 C2 H2 . . 118.4 ?
C2 C3 C4 . . 117.26(11) ?
C2 C3 H3 . . 121.4 ?
C4 C3 H3 . . 121.4 ?
N2 C4 N3 . . 119.92(11) ?
N2 C4 C3 . . 120.69(11) ?
N3 C4 C3 . . 119.39(11) ?
C10 C5 N3 . . 123.90(11) ?
C10 C5 C6 . . 121.15(11) ?
N3 C5 C6 . . 114.93(10) ?
C7 C6 C5 . . 121.72(11) ?
C7 C6 H6 . . 119.1 ?
C5 C6 H6 . . 119.1 ?
C6 C7 C8 . . 118.43(11) ?
C6 C7 H7 . . 120.8 ?
C8 C7 H7 . . 120.8 ?
C11 C8 C7 . . 135.37(11) ?
C11 C8 C9 . . 104.85(10) ?
C7 C8 C9 . . 119.78(11) ?
N4 C9 C10 . . 127.40(11) ?
N4 C9 C8 . . 111.04(10) ?
C10 C9 C8 . . 121.56(11) ?
C5 C10 C9 . . 117.36(11) ?
C5 C10 H10 . . 121.3 ?
C9 C10 H10 . . 121.3 ?
N5 C11 C8 . . 106.32(11) ?
N5 C11 H11 . . 126.8 ?
C8 C11 H11 . . 126.8 ?
N5 C12 H12A . . 109.5 ?
N5 C12 H12B . . 109.5 ?
H12A C12 H12B . . 109.5 ?
N5 C12 H12C . . 109.5 ?
H12A C12 H12C . . 109.5 ?
H12B C12 H12C . . 109.5 ?
O1 C13 H13A . . 109.5 ?
O1 C13 H13B . . 109.5 ?
H13A C13 H13B . . 109.5 ?
O1 C13 H13C . . 109.5 ?
H13A C13 H13C . . 109.5 ?
H13B C13 H13C . . 109.5 ?
C13 O1 H1 . . 104.9(14) ?

loop_
_geom_bond_atom_site_label_1
_geom_bond_atom_site_label_2
_geom_bond_site_symmetry_2
_geom_bond_distance
_geom_bond_publ_flag
Cl1 C1 . 1.7495(13) ?
N1 C1 . 1.3130(16) ?
N1 C2 . 1.3566(16) ?
N2 C1 . 1.3219(16) ?
N2 C4 . 1.3454(15) ?
N3 C4 . 1.3576(15) ?
N3 C5 . 1.4077(15) ?
N3 H3A . 0.846(19) ?
N4 C9 . 1.3574(16) ?
N4 N5 . 1.3601(14) ?
N5 C11 . 1.3389(16) ?
N5 C12 . 1.4565(16) ?
C2 C3 . 1.3638(17) ?
C2 H2 . 0.9500 ?
C3 C4 . 1.4120(16) ?
C3 H3 . 0.9500 ?
C5 C10 . 1.3783(16) ?
C5 C6 . 1.4312(16) ?
C6 C7 . 1.3641(18) ?
C6 H6 . 0.9500 ?
C7 C8 . 1.4125(17) ?
C7 H7 . 0.9500 ?
C8 C11 . 1.3933(17) ?
C8 C9 . 1.4205(16) ?
C9 C10 . 1.4124(17) ?
C10 H10 . 0.9500 ?
C11 H11 . 0.9500 ?
C12 H12A . 0.9800 ?
C12 H12B . 0.9800 ?
C12 H12C . 0.9800 ?
C13 O1 . 1.4111(17) ?
C13 H13A . 0.9800 ?
C13 H13B . 0.9800 ?
C13 H13C . 0.9800 ?
O1 H1 . 0.80(2) ?

loop_
_geom_contact_atom_site_label_1
_geom_contact_atom_site_label_2
_geom_contact_distance
_geom_contact_site_symmetry_1
_geom_contact_site_symmetry_2
_geom_contact_publ_flag
Cg1 Cg2 3.6404(9) . 4_676 ?
Cg2 Cg3 3.6725(9) . 4_475 ?
Cg2 Cg3 3.4566(9) . 4_575 ?

loop_
_geom_hbond_atom_site_label_D
_geom_hbond_atom_site_label_H
_geom_hbond_atom_site_label_A
_geom_hbond_site_symmetry_A
_geom_hbond_distance_DH
_geom_hbond_distance_HA
_geom_hbond_distance_DA
_geom_hbond_angle_DHA
O1 H1 N4 2_645 0.80(2) 2.04(2) 2.8394(15) 176(2)
N3 H3A O1 . 0.846(19) 2.110(19) 2.9452(14) 168.8(16)

loop_
_geom_torsion_atom_site_label_1
_geom_torsion_atom_site_label_2
_geom_torsion_atom_site_label_3
_geom_torsion_atom_site_label_4
_geom_torsion_site_symmetry_1
_geom_torsion_site_symmetry_2
_geom_torsion_site_symmetry_3
_geom_torsion_site_symmetry_4
_geom_torsion
_geom_torsion_publ_flag
C9 N4 N5 C11 . . . . 0.26(13) ?
C9 N4 N5 C12 . . . . -179.77(11) ?
C2 N1 C1 N2 . . . . 1.7(2) ?
C2 N1 C1 Cl1 . . . . -179.22(9) ?
C4 N2 C1 N1 . . . . 0.2(2) ?
C4 N2 C1 Cl1 . . . . -178.82(8) ?
C1 N1 C2 C3 . . . . -0.94(18) ?
N1 C2 C3 C4 . . . . -1.52(18) ?
C1 N2 C4 N3 . . . . 177.11(10) ?
C1 N2 C4 C3 . . . . -2.98(16) ?
C5 N3 C4 N2 . . . . -11.79(18) ?
C5 N3 C4 C3 . . . . 168.30(11) ?
C2 C3 C4 N2 . . . . 3.61(17) ?
C2 C3 C4 N3 . . . . -176.48(11) ?
C4 N3 C5 C10 . . . . -16.33(19) ?
C4 N3 C5 C6 . . . . 165.33(11) ?
C10 C5 C6 C7 . . . . 1.12(18) ?
N3 C5 C6 C7 . . . . 179.51(11) ?
C5 C6 C7 C8 . . . . -0.37(18) ?
C6 C7 C8 C11 . . . . 179.08(13) ?
C6 C7 C8 C9 . . . . -0.80(17) ?
N5 N4 C9 C10 . . . . 178.57(11) ?
N5 N4 C9 C8 . . . . -0.47(13) ?
C11 C8 C9 N4 . . . . 0.50(14) ?
C7 C8 C9 N4 . . . . -179.58(10) ?
C11 C8 C9 C10 . . . . -178.60(11) ?
C7 C8 C9 C10 . . . . 1.31(18) ?
N3 C5 C10 C9 . . . . -178.85(11) ?
C6 C5 C10 C9 . . . . -0.61(17) ?
N4 C9 C10 C5 . . . . -179.53(11) ?
C8 C9 C10 C5 . . . . -0.58(17) ?
N4 N5 C11 C8 . . . . 0.04(14) ?
C12 N5 C11 C8 . . . . -179.92(12) ?
C7 C8 C11 N5 . . . . 179.79(13) ?
C9 C8 C11 N5 . . . . -0.32(13) ?

loop_
_cod_related_entry_id
_cod_related_entry_database
_cod_related_entry_code
1 ChemSpider 30656689
